data_7223729
loop_
_publ_author_name
'Nanubolu, Jagadeesh Babu'
'Ravikumar, Krishnan'

_publ_section_title
;
 Correlating the melting point alteration with the supramolecular
 structure in aripiprazole drug cocrystals
;
_journal_issue 6
_journal_name_full CrystEngComm
_journal_page_first 1024
_journal_paper_doi 10.1039/C5CE02400E
_journal_volume 18
_journal_year 2016
_chemical_formula_moiety 'C23 H27 Cl2 N3 O2, C6 H6 O3, O'
_chemical_formula_sum 'C29 H33 Cl2 N3 O6'
_chemical_formula_weight 590.48
_chemical_name_systematic '1:1 cocrystal of Aripiprazole Phloroglucinol Hydrate'
_space_group_crystal_system monoclinic
_space_group_IT_number 14
_space_group_name_Hall '-P 2ybc'
_space_group_name_H-M_alt 'P 1 21/c 1'
_symmetry_space_group_name_Hall '-P 2ybc'
_symmetry_space_group_name_H-M 'P 1 21/c 1'
_atom_sites_solution_hydrogens mixed
_audit_creation_method SHELXL-2014/7
_audit_update_record
;
2015-10-13 deposited with the CCDC.
2016-01-05 downloaded from the CCDC.
;
_cell_angle_alpha 90
_cell_angle_beta 110.2190(10)
_cell_angle_gamma 90
_cell_formula_units_Z 4
_cell_length_a 14.8405(6)
_cell_length_b 10.2671(4)
_cell_length_c 20.6587(9)
_cell_measurement_reflns_used 8444
_cell_measurement_temperature 293(2)
_cell_measurement_theta_max 26.61
_cell_measurement_theta_min 2.24
_cell_volume 2953.8(2)
_computing_cell_refinement 'Bruker SMART'
_computing_data_collection 'Bruker SMART'
_computing_data_reduction 'Bruker SAINT'
_computing_structure_refinement 'SHELXL-2014/7 (Sheldrick, 2014)'
_computing_structure_solution 'SHELXS-97 (Sheldrick, 1990)'
_diffrn_ambient_temperature 293(2)
_diffrn_measured_fraction_theta_full 1.000
_diffrn_measured_fraction_theta_max 1.000
_diffrn_measurement_device_type 'CCD area detector'
_diffrn_measurement_method 'phi and omega scans'
_diffrn_radiation_type MoK\a
_diffrn_radiation_wavelength 0.71073
_diffrn_reflns_av_R_equivalents 0.0248
_diffrn_reflns_av_unetI/netI 0.0180
_diffrn_reflns_laue_measured_fraction_full 1.000
_diffrn_reflns_laue_measured_fraction_max 1.000
_diffrn_reflns_limit_h_max 17
_diffrn_reflns_limit_h_min -17
_diffrn_reflns_limit_k_max 12
_diffrn_reflns_limit_k_min -12
_diffrn_reflns_limit_l_max 24
_diffrn_reflns_limit_l_min -24
_diffrn_reflns_number 27780
_diffrn_reflns_point_group_measured_fraction_full 1.000
_diffrn_reflns_point_group_measured_fraction_max 1.000
_diffrn_reflns_theta_full 25.027
_diffrn_reflns_theta_max 25.027
_diffrn_reflns_theta_min 2.101
_diffrn_source 'fine-focus sealed tube'
_exptl_absorpt_coefficient_mu 0.266
_exptl_absorpt_correction_T_max 0.949
_exptl_absorpt_correction_T_min 0.896
_exptl_absorpt_correction_type multi-scan
_exptl_absorpt_process_details 'Bruker AXS SADABS program'
_exptl_crystal_density_diffrn 1.328
_exptl_crystal_description BLOCK
_exptl_crystal_F_000 1240
_exptl_crystal_size_max 0.420
_exptl_crystal_size_mid 0.310
_exptl_crystal_size_min 0.200
_refine_diff_density_max 0.851
_refine_diff_density_min -0.294
_refine_diff_density_rms 0.073
_refine_ls_extinction_method none
_refine_ls_goodness_of_fit_ref 1.080
_refine_ls_hydrogen_treatment mixed
_refine_ls_matrix_type full
_refine_ls_number_parameters 402
_refine_ls_number_reflns 5225
_refine_ls_number_restraints 25
_refine_ls_restrained_S_all 1.093
_refine_ls_R_factor_all 0.0824
_refine_ls_R_factor_gt 0.0730
_refine_ls_shift/su_max 0.001
_refine_ls_shift/su_mean 0.000
_refine_ls_structure_factor_coef Fsqd
_refine_ls_weighting_details 'w=1/[\s^2^(Fo^2^)+(0.1231P)^2^+2.0698P] where P=(Fo^2^+2Fc^2^)/3'
_refine_ls_weighting_scheme calc
_refine_ls_wR_factor_gt 0.2054
_refine_ls_wR_factor_ref 0.2151
_reflns_Friedel_coverage 0.000
_reflns_number_gt 4443
_reflns_number_total 5225
_reflns_threshold_expression 'I > 2\s(I)'
_cod_data_source_file c5ce02400e2.cif
_cod_data_source_block BA73M
_cod_depositor_comments 'Adding full bibliography for 7223729--7223733.cif.'
_cod_database_code 7223729
_shelx_shelxl_version_number 2014/7
_shelx_space_group_comment
;
The symmetry employed for this shelxl refinement is uniquely defined
by the following loop, which should always be used as a source of
symmetry information in preference to the above space-group names.
They are only intended as comments.
;
_shelx_estimated_absorpt_t_min 0.896
_shelx_estimated_absorpt_t_max 0.949
_exptl_absorpt_special_details 'Sheldrick,G.M.,(2003),University of gottingen,Germany'

loop_
_space_group_symop_operation_xyz
'x, y, z'
'-x, y+1/2, -z+1/2'
'-x, -y, -z'
'x, -y-1/2, z-1/2'

loop_
_atom_site_label
_atom_site_type_symbol
_atom_site_fract_x
_atom_site_fract_y
_atom_site_fract_z
_atom_site_U_iso_or_equiv
_atom_site_adp_type
_atom_site_occupancy
_atom_site_site_symmetry_order
_atom_site_calc_flag
_atom_site_refinement_flags_posn
_atom_site_refinement_flags_adp
_atom_site_refinement_flags_occupancy
_atom_site_disorder_assembly
_atom_site_disorder_group
C1 C -0.0037(2) -0.1672(3) 0.44210(16) 0.0492(7) Uani 1 1 d . . . . .
C2 C -0.0031(3) -0.2906(4) 0.4032(2) 0.0676(10) Uani 1 1 d . . . . .
H2A H -0.0452 -0.3534 0.4132 0.081 Uiso 1 1 calc R U . . .
H2B H -0.0287 -0.2722 0.3541 0.081 Uiso 1 1 calc R U . . .
C3 C 0.0948(3) -0.3500(4) 0.4202(3) 0.0818(13) Uani 1 1 d . . . . .
H3A H 0.0928 -0.4173 0.3868 0.098 Uiso 1 1 calc R U . . .
H3B H 0.1139 -0.3900 0.4654 0.098 Uiso 1 1 calc R U . . .
C4 C 0.1673(3) -0.2479(3) 0.4193(2) 0.0596(9) Uani 1 1 d . . . . .
C5 C 0.15872(19) -0.1249(3) 0.44429(15) 0.0434(7) Uani 1 1 d . . . . .
C6 C 0.22479(19) -0.0281(3) 0.44914(14) 0.0424(6) Uani 1 1 d . . . . .
H6 H 0.2178 0.0534 0.4665 0.051 Uiso 1 1 calc R U . . .
C7 C 0.3020(2) -0.0535(3) 0.42772(16) 0.0486(7) Uani 1 1 d . . . . .
C8 C 0.3112(3) -0.1746(4) 0.4013(2) 0.0634(9) Uani 1 1 d . . . . .
H8 H 0.3622 -0.1916 0.3862 0.076 Uiso 1 1 calc R U . . .
C9 C 0.2444(3) -0.2696(4) 0.3977(2) 0.0720(11) Uani 1 1 d . . . . .
H9 H 0.2512 -0.3509 0.3801 0.086 Uiso 1 1 calc R U . . .
C10 C 0.4381(2) 0.0351(4) 0.40542(18) 0.0569(8) Uani 1 1 d . . . . .
H10A H 0.4112 0.0103 0.3572 0.068 Uiso 1 1 calc R U . . .
H10B H 0.4835 -0.0315 0.4300 0.068 Uiso 1 1 calc R U . . .
C11 C 0.4874(2) 0.1650(4) 0.4126(2) 0.0607(9) Uani 1 1 d . . . . .
H11A H 0.5151 0.1874 0.4611 0.073 Uiso 1 1 calc R U . . .
H11B H 0.4405 0.2312 0.3900 0.073 Uiso 1 1 calc R U . . .
C12 C 0.5660(2) 0.1630(4) 0.3811(2) 0.0588(9) Uani 1 1 d . . . . .
H12A H 0.5378 0.1449 0.3321 0.071 Uiso 1 1 calc R U . . .
H12B H 0.6113 0.0940 0.4021 0.071 Uiso 1 1 calc R U . . .
C13 C 0.6186(3) 0.2927(4) 0.3917(2) 0.0723(11) Uani 1 1 d . . . . .
H13A H 0.5721 0.3629 0.3836 0.087 Uiso 1 1 calc R U . . .
H13B H 0.6614 0.2988 0.4393 0.087 Uiso 1 1 calc R U . . .
C14 C 0.7121(3) 0.4450(3) 0.3510(3) 0.0768(12) Uani 1 1 d . . . . .
H14A H 0.7513 0.4629 0.3985 0.092 Uiso 1 1 calc R U . . .
H14B H 0.6586 0.5056 0.3378 0.092 Uiso 1 1 calc R U . . .
C15 C 0.7715(2) 0.4645(3) 0.3047(2) 0.0624(9) Uani 1 1 d . . . . .
H15A H 0.7327 0.4465 0.2571 0.075 Uiso 1 1 calc R U . . .
H15B H 0.7937 0.5539 0.3077 0.075 Uiso 1 1 calc R U . . .
C16 C 0.7575(2) 0.2208(3) 0.36484(17) 0.0486(7) Uani 1 1 d . . . . .
H16A H 0.7348 0.1315 0.3601 0.058 Uiso 1 1 calc R U . . .
H16B H 0.7964 0.2350 0.4128 0.058 Uiso 1 1 calc R U . . .
C17 C 0.8180(2) 0.2419(3) 0.32028(17) 0.0457(7) Uani 1 1 d . . . . .
H17A H 0.8721 0.1824 0.3341 0.055 Uiso 1 1 calc R U . . .
H17B H 0.7801 0.2241 0.2725 0.055 Uiso 1 1 calc R U . . .
C18 C 0.9270(2) 0.3985(3) 0.29985(15) 0.0432(7) Uani 1 1 d . . . . .
C19 C 1.0182(2) 0.3453(3) 0.33379(15) 0.0438(7) Uani 1 1 d . . . . .
C20 C 1.0914(2) 0.3606(3) 0.30726(17) 0.0507(7) Uani 1 1 d . . . . .
C21 C 1.0786(2) 0.4363(4) 0.25025(19) 0.0621(9) Uani 1 1 d . . . . .
H21 H 1.1286 0.4488 0.2335 0.074 Uiso 1 1 calc R U . . .
C22 C 0.9909(3) 0.4936(4) 0.2182(2) 0.0679(10) Uani 1 1 d . . . . .
H22 H 0.9820 0.5467 0.1800 0.081 Uiso 1 1 calc R U . . .
C23 C 0.9156(2) 0.4734(4) 0.24182(18) 0.0580(8) Uani 1 1 d . . . . .
H23 H 0.8561 0.5109 0.2183 0.070 Uiso 1 1 calc R U . . .
C24 C 0.4744(4) 0.3059(5) 0.2042(3) 0.0492(10) Uani 0.564(2) 1 d D . P A 1
C25 C 0.4461(4) 0.3904(6) 0.2456(3) 0.0563(14) Uani 0.564(2) 1 d D . P A 1
H25 H 0.4915 0.4260 0.2848 0.068 Uiso 0.564(2) 1 calc R U P A 1
C26 C 0.3503(4) 0.4221(6) 0.2288(3) 0.0625(12) Uani 0.564(2) 1 d D . P A 1
C27 C 0.2829(11) 0.364(3) 0.1726(11) 0.076(3) Uani 0.564(2) 1 d D . P A 1
H27 H 0.2178 0.3750 0.1651 0.091 Uiso 0.564(2) 1 calc R U P A 1
C28 C 0.3114(8) 0.289(4) 0.1268(13) 0.0594(16) Uani 0.564(2) 1 d D . P A 1
C29 C 0.4084(4) 0.2561(7) 0.1437(4) 0.0609(15) Uani 0.564(2) 1 d D . P A 1
H29 H 0.4283 0.2022 0.1151 0.073 Uiso 0.564(2) 1 calc R U P A 1
C24D C 0.4901(4) 0.2238(7) 0.1664(3) 0.0492(10) Uani 0.436(2) 1 d D . P A 2
C25D C 0.4611(5) 0.1601(9) 0.1038(3) 0.062(2) Uani 0.436(2) 1 d D . P A 2
H25D H 0.5063 0.1116 0.0922 0.075 Uiso 0.436(2) 1 calc R U P A 2
C26D C 0.3679(5) 0.1647(8) 0.0572(3) 0.0625(12) Uani 0.436(2) 1 d D . P A 2
C27D C 0.3048(7) 0.2397(10) 0.0766(5) 0.0733(12) Uani 0.436(2) 1 d D . P A 2
H27D H 0.2427 0.2496 0.0453 0.088 Uiso 0.436(2) 1 calc R U P A 2
C28D C 0.3279(12) 0.301(5) 0.1395(16) 0.0594(16) Uani 0.436(2) 1 d D . P A 2
C29D C 0.4237(6) 0.2938(9) 0.1851(5) 0.0609(15) Uani 0.436(2) 1 d D . P A 2
H29D H 0.4419 0.3359 0.2275 0.073 Uiso 0.436(2) 1 calc R U P A 2
Cl1 Cl 1.04186(6) 0.26770(9) 0.41244(4) 0.0588(3) Uani 1 1 d . . . . .
Cl2 Cl 1.20217(6) 0.28727(11) 0.34745(6) 0.0814(4) Uani 1 1 d . . . . .
H1N H 0.079(2) -0.028(2) 0.4836(15) 0.048(9) Uiso 1 1 d D . . . .
N1 N 0.07716(17) -0.0980(3) 0.46272(13) 0.0446(6) Uani 1 1 d D . . . .
N2 N 0.67506(19) 0.3095(3) 0.34533(16) 0.0546(7) Uani 1 1 d . . . . .
N3 N 0.85294(17) 0.3765(2) 0.32707(14) 0.0467(6) Uani 1 1 d . . . . .
O1 O -0.07556(15) -0.1305(2) 0.45375(13) 0.0614(6) Uani 1 1 d . . . . .
O2 O 0.36353(15) 0.0488(2) 0.43410(13) 0.0610(6) Uani 1 1 d . . . . .
O3 O 0.5687(4) 0.2707(6) 0.2206(3) 0.0605(12) Uani 0.564(2) 1 d D . P A 1
H3O H 0.6017 0.3066 0.2564 0.091 Uiso 0.564(2) 1 d DR U P A 1
H4O H 0.3527 0.5005 0.3077 0.091 Uiso 0.564(2) 1 d DR U P A 1
H5O H 0.1864 0.2800 0.0580 0.091 Uiso 0.564(2) 1 d DR U P A 1
O4 O 0.3173(4) 0.5041(6) 0.2667(3) 0.0817(12) Uani 0.564(2) 1 d D . P A 1
O5 O 0.2483(3) 0.2363(5) 0.0693(3) 0.0733(12) Uani 0.564(2) 1 d D . P A 1
O3D O 0.5826(5) 0.2125(8) 0.2065(4) 0.0605(12) Uani 0.436(2) 1 d D . P A 2
H3D H 0.5942 0.2519 0.2430 0.091 Uiso 0.436(2) 1 d DR U P A 2
H4D H 0.3893 0.0548 -0.0059 0.091 Uiso 0.436(2) 1 d DR U P A 2
H5D H 0.2148 0.3966 0.1196 0.091 Uiso 0.436(2) 1 d DR U P A 2
O4D O 0.3405(4) 0.0980(7) -0.0037(3) 0.0817(12) Uani 0.436(2) 1 d D . P A 2
O5D O 0.2683(10) 0.378(2) 0.1597(9) 0.076(3) Uani 0.436(2) 1 d D . P A 2
O6D O 0.3807(11) 0.5210(14) 0.3102(9) 0.184(3) Uani 0.436(2) 1 d . . P A 2
O6W O 0.4609(7) 0.5234(11) 0.4467(4) 0.184(3) Uani 0.564(2) 1 d . . P A 1

loop_
_atom_site_aniso_label
_atom_site_aniso_U_11
_atom_site_aniso_U_22
_atom_site_aniso_U_33
_atom_site_aniso_U_23
_atom_site_aniso_U_13
_atom_site_aniso_U_12
C1 0.0398(16) 0.0617(19) 0.0493(17) -0.0057(14) 0.0196(13) -0.0134(14)
C2 0.059(2) 0.071(2) 0.081(2) -0.0243(19) 0.0340(19) -0.0262(18)
C3 0.078(3) 0.057(2) 0.128(4) -0.031(2) 0.058(3) -0.020(2)
C4 0.0552(19) 0.0530(19) 0.079(2) -0.0160(17) 0.0341(18) -0.0098(15)
C5 0.0351(14) 0.0522(17) 0.0459(15) -0.0052(13) 0.0177(12) -0.0033(12)
C6 0.0369(14) 0.0480(16) 0.0462(15) -0.0078(12) 0.0195(12) -0.0018(12)
C7 0.0367(15) 0.0599(19) 0.0538(17) -0.0035(14) 0.0218(13) -0.0041(13)
C8 0.0518(19) 0.072(2) 0.080(2) -0.0144(19) 0.0404(18) 0.0010(17)
C9 0.063(2) 0.062(2) 0.106(3) -0.029(2) 0.049(2) -0.0028(18)
C10 0.0401(16) 0.077(2) 0.065(2) -0.0075(17) 0.0326(15) -0.0070(15)
C11 0.0480(18) 0.073(2) 0.072(2) -0.0043(18) 0.0346(17) -0.0056(16)
C12 0.0503(18) 0.068(2) 0.072(2) -0.0021(17) 0.0387(17) -0.0067(16)
C13 0.073(2) 0.066(2) 0.104(3) -0.017(2) 0.062(2) -0.0116(18)
C14 0.067(2) 0.0468(19) 0.138(4) -0.008(2) 0.064(3) -0.0026(17)
C15 0.0491(18) 0.0442(17) 0.104(3) 0.0085(17) 0.0386(19) 0.0000(14)
C16 0.0418(16) 0.0474(17) 0.0613(19) -0.0007(14) 0.0240(14) -0.0063(13)
C17 0.0366(15) 0.0430(16) 0.0625(19) -0.0018(13) 0.0233(14) -0.0022(12)
C18 0.0392(15) 0.0455(16) 0.0463(15) -0.0026(12) 0.0164(12) -0.0090(12)
C19 0.0400(15) 0.0459(16) 0.0466(16) -0.0001(12) 0.0161(12) -0.0080(12)
C20 0.0386(15) 0.0545(18) 0.0629(19) -0.0081(15) 0.0226(14) -0.0084(13)
C21 0.055(2) 0.074(2) 0.071(2) -0.0007(18) 0.0387(17) -0.0135(17)
C22 0.070(2) 0.077(2) 0.064(2) 0.0136(18) 0.0319(18) -0.014(2)
C23 0.0472(17) 0.064(2) 0.061(2) 0.0107(16) 0.0166(15) -0.0033(15)
C24 0.030(2) 0.054(3) 0.062(3) 0.016(2) 0.014(2) -0.0013(19)
C25 0.041(3) 0.066(4) 0.061(3) 0.011(3) 0.017(3) 0.007(3)
C26 0.055(3) 0.067(3) 0.070(3) 0.011(2) 0.027(2) 0.005(2)
C27 0.050(4) 0.071(5) 0.104(6) 0.027(6) 0.025(3) 0.020(3)
C28 0.044(4) 0.052(7) 0.081(8) 0.012(5) 0.020(3) 0.003(7)
C29 0.047(3) 0.058(4) 0.076(4) 0.006(3) 0.020(4) 0.000(2)
C24D 0.030(2) 0.054(3) 0.062(3) 0.016(2) 0.014(2) -0.0013(19)
C25D 0.049(4) 0.080(6) 0.055(4) 0.014(4) 0.015(3) -0.014(4)
C26D 0.055(3) 0.067(3) 0.070(3) 0.011(2) 0.027(2) 0.005(2)
C27D 0.050(3) 0.073(2) 0.081(3) 0.002(2) 0.003(3) 0.002(3)
C28D 0.044(4) 0.052(7) 0.081(8) 0.012(5) 0.020(3) 0.003(7)
C29D 0.047(3) 0.058(4) 0.076(4) 0.006(3) 0.020(4) 0.000(2)
Cl1 0.0487(5) 0.0738(6) 0.0522(5) 0.0118(4) 0.0154(4) -0.0009(4)
Cl2 0.0408(5) 0.0974(8) 0.1099(9) 0.0079(6) 0.0309(5) 0.0033(5)
N1 0.0357(12) 0.0509(15) 0.0534(14) -0.0119(12) 0.0235(11) -0.0078(11)
N2 0.0458(14) 0.0457(14) 0.087(2) -0.0007(13) 0.0412(14) -0.0021(11)
N3 0.0371(12) 0.0451(14) 0.0631(15) 0.0020(11) 0.0240(11) -0.0034(10)
O1 0.0371(11) 0.0800(16) 0.0747(15) -0.0192(12) 0.0288(11) -0.0167(11)
O2 0.0458(12) 0.0679(15) 0.0850(16) -0.0142(12) 0.0426(12) -0.0121(11)
O3 0.0378(19) 0.088(4) 0.056(3) -0.007(2) 0.0167(15) -0.003(2)
O4 0.063(2) 0.107(3) 0.070(2) 0.000(2) 0.0158(19) 0.021(2)
O5 0.050(3) 0.073(2) 0.081(3) 0.002(2) 0.003(3) 0.002(3)
O3D 0.0378(19) 0.088(4) 0.056(3) -0.007(2) 0.0167(15) -0.003(2)
O4D 0.063(2) 0.107(3) 0.070(2) 0.000(2) 0.0158(19) 0.021(2)
O5D 0.050(4) 0.071(5) 0.104(6) 0.027(6) 0.025(3) 0.020(3)
O6D 0.185(8) 0.150(7) 0.213(8) -0.028(6) 0.063(6) 0.036(6)
O6W 0.185(8) 0.150(7) 0.213(8) -0.028(6) 0.063(6) 0.036(6)

loop_
_atom_type_symbol
_atom_type_description
_atom_type_scat_dispersion_real
_atom_type_scat_dispersion_imag
_atom_type_scat_source
C C 0.0033 0.0016 'International Tables Vol C Tables 4.2.6.8 and 6.1.1.4'
H H 0.0000 0.0000 'International Tables Vol C Tables 4.2.6.8 and 6.1.1.4'
N N 0.0061 0.0033 'International Tables Vol C Tables 4.2.6.8 and 6.1.1.4'
O O 0.0106 0.0060 'International Tables Vol C Tables 4.2.6.8 and 6.1.1.4'
Cl Cl 0.1484 0.1585 'International Tables Vol C Tables 4.2.6.8 and 6.1.1.4'

loop_
_geom_angle_atom_site_label_1
_geom_angle_atom_site_label_2
_geom_angle_atom_site_label_3
_geom_angle
O1 C1 N1 121.3(3)
O1 C1 C2 122.0(3)
N1 C1 C2 116.7(3)
C3 C2 C1 113.7(3)
C3 C2 H2A 108.8
C1 C2 H2A 108.8
C3 C2 H2B 108.8
C1 C2 H2B 108.8
H2A C2 H2B 107.7
C2 C3 C4 110.6(3)
C2 C3 H3A 109.5
C4 C3 H3A 109.5
C2 C3 H3B 109.5
C4 C3 H3B 109.5
H3A C3 H3B 108.1
C9 C4 C5 117.4(3)
C9 C4 C3 124.5(3)
C5 C4 C3 118.1(3)
C6 C5 C4 122.1(3)
C6 C5 N1 119.6(3)
C4 C5 N1 118.3(3)
C5 C6 C7 119.1(3)
C5 C6 H6 120.4
C7 C6 H6 120.4
O2 C7 C8 125.1(3)
O2 C7 C6 114.9(3)
C8 C7 C6 120.0(3)
C9 C8 C7 119.5(3)
C9 C8 H8 120.3
C7 C8 H8 120.3
C8 C9 C4 122.0(3)
C8 C9 H9 119.0
C4 C9 H9 119.0
O2 C10 C11 106.9(3)
O2 C10 H10A 110.3
C11 C10 H10A 110.3
O2 C10 H10B 110.3
C11 C10 H10B 110.3
H10A C10 H10B 108.6
C10 C11 C12 111.4(3)
C10 C11 H11A 109.4
C12 C11 H11A 109.4
C10 C11 H11B 109.4
C12 C11 H11B 109.4
H11A C11 H11B 108.0
C11 C12 C13 111.0(3)
C11 C12 H12A 109.4
C13 C12 H12A 109.4
C11 C12 H12B 109.4
C13 C12 H12B 109.4
H12A C12 H12B 108.0
N2 C13 C12 112.6(3)
N2 C13 H13A 109.1
C12 C13 H13A 109.1
N2 C13 H13B 109.1
C12 C13 H13B 109.1
H13A C13 H13B 107.8
N2 C14 C15 110.6(3)
N2 C14 H14A 109.5
C15 C14 H14A 109.5
N2 C14 H14B 109.5
C15 C14 H14B 109.5
H14A C14 H14B 108.1
N3 C15 C14 108.6(3)
N3 C15 H15A 110.0
C14 C15 H15A 110.0
N3 C15 H15B 110.0
C14 C15 H15B 110.0
H15A C15 H15B 108.4
N2 C16 C17 111.1(3)
N2 C16 H16A 109.4
C17 C16 H16A 109.4
N2 C16 H16B 109.4
C17 C16 H16B 109.4
H16A C16 H16B 108.0
N3 C17 C16 110.0(2)
N3 C17 H17A 109.7
C16 C17 H17A 109.7
N3 C17 H17B 109.7
C16 C17 H17B 109.7
H17A C17 H17B 108.2
C23 C18 C19 117.2(3)
C23 C18 N3 123.6(3)
C19 C18 N3 119.2(3)
C20 C19 C18 120.8(3)
C20 C19 Cl1 119.4(2)
C18 C19 Cl1 119.7(2)
C21 C20 C19 120.7(3)
C21 C20 Cl2 118.9(2)
C19 C20 Cl2 120.3(3)
C20 C21 C22 119.0(3)
C20 C21 H21 120.5
C22 C21 H21 120.5
C21 C22 C23 120.9(3)
C21 C22 H22 119.5
C23 C22 H22 119.5
C22 C23 C18 121.1(3)
C22 C23 H23 119.4
C18 C23 H23 119.4
O3 C24 C25 121.1(5)
O3 C24 C29 117.9(5)
C25 C24 C29 121.0(6)
C26 C25 C24 120.0(5)
C26 C25 H25 120.0
C24 C25 H25 120.0
O4 C26 C27 117.1(8)
O4 C26 C25 123.3(5)
C27 C26 C25 119.6(8)
C26 C27 C28 120.6(12)
C26 C27 H27 119.7
C28 C27 H27 119.7
O5 C28 C27 122.6(8)
O5 C28 C29 117.9(7)
C27 C28 C29 119.3(8)
C24 C29 C28 118.8(6)
C24 C29 H29 120.6
C28 C29 H29 120.6
O3D C24D C29D 123.4(7)
O3D C24D C25D 117.4(6)
C29D C24D C25D 119.2(7)
C24D C25D C26D 123.2(7)
C24D C25D H25D 118.4
C26D C25D H25D 118.4
O4D C26D C27D 122.3(7)
O4D C26D C25D 122.0(6)
C27D C26D C25D 115.8(7)
C26D C27D C28D 124.0(9)
C26D C27D H27D 118.0
C28D C27D H27D 118.0
O5D C28D C27D 125.5(11)
O5D C28D C29D 116.2(9)
C27D C28D C29D 118.1(11)
C24D C29D C28D 119.7(10)
C24D C29D H29D 120.2
C28D C29D H29D 120.2
C1 N1 C5 124.7(3)
C1 N1 H1N 119(2)
C5 N1 H1N 116(2)
C16 N2 C14 108.0(3)
C16 N2 C13 110.7(3)
C14 N2 C13 109.5(3)
C18 N3 C15 116.8(2)
C18 N3 C17 114.2(2)
C15 N3 C17 109.2(2)
C7 O2 C10 118.1(3)
C24 O3 H3O 110.1
C26 O4 H4O 109.6
C28 O5 H5O 109.7
C24D O3D H3D 111.8
C26D O4D H4D 108.6
C28D O5D H5D 106.8

loop_
_geom_bond_atom_site_label_1
_geom_bond_atom_site_label_2
_geom_bond_distance
C1 O1 1.231(4)
C1 N1 1.331(4)
C1 C2 1.502(5)
C2 C3 1.500(6)
C2 H2A 0.9700
C2 H2B 0.9700
C3 C4 1.507(5)
C3 H3A 0.9700
C3 H3B 0.9700
C4 C9 1.383(5)
C4 C5 1.386(5)
C5 C6 1.375(4)
C5 N1 1.416(3)
C6 C7 1.388(4)
C6 H6 0.9300
C7 O2 1.368(4)
C7 C8 1.383(5)
C8 C9 1.374(5)
C8 H8 0.9300
C9 H9 0.9300
C10 O2 1.432(3)
C10 C11 1.503(5)
C10 H10A 0.9700
C10 H10B 0.9700
C11 C12 1.520(4)
C11 H11A 0.9700
C11 H11B 0.9700
C12 C13 1.521(5)
C12 H12A 0.9700
C12 H12B 0.9700
C13 N2 1.486(4)
C13 H13A 0.9700
C13 H13B 0.9700
C14 N2 1.485(4)
C14 C15 1.522(5)
C14 H14A 0.9700
C14 H14B 0.9700
C15 N3 1.451(4)
C15 H15A 0.9700
C15 H15B 0.9700
C16 N2 1.466(4)
C16 C17 1.507(4)
C16 H16A 0.9700
C16 H16B 0.9700
C17 N3 1.466(4)
C17 H17A 0.9700
C17 H17B 0.9700
C18 C23 1.385(4)
C18 C19 1.403(4)
C18 N3 1.415(4)
C19 C20 1.384(4)
C19 Cl1 1.733(3)
C20 C21 1.369(5)
C20 Cl2 1.737(3)
C21 C22 1.372(5)
C21 H21 0.9300
C22 C23 1.381(5)
C22 H22 0.9300
C23 H23 0.9300
C24 O3 1.370(7)
C24 C25 1.383(7)
C24 C29 1.392(7)
C25 C26 1.381(6)
C25 H25 0.9300
C26 O4 1.350(4)
C26 C27 1.380(10)
C27 C28 1.397(9)
C27 H27 0.9300
C28 O5 1.345(5)
C28 C29 1.399(8)
C29 H29 0.9300
C24D O3D 1.340(9)
C24D C29D 1.379(8)
C24D C25D 1.379(8)
C25D C26D 1.387(7)
C25D H25D 0.9300
C26D O4D 1.365(5)
C26D C27D 1.374(8)
C27D C28D 1.377(9)
C27D H27D 0.9300
C28D O5D 1.354(5)
C28D C29D 1.409(9)
C29D H29D 0.9300
N1 H1N 0.833(18)
O3 H3O 0.8195
O4 H4O 0.8299
O5 H5O 0.9762
O3D H3D 0.8200
O4D H4D 0.8635
O5D H5D 0.9475
